data_4030243
loop_
_publ_author_name
'Chunting, Sun'
'Chunxiao, Guo'
'Yan, Jiang'
'Tiejin, Li'
'Ling, Ye'
'Yuguo, Fan'

_publ_section_title
;
 Synthesis and study on structure of tetramolybdenum (V) complex
 [Mo4(mu3-O)2O4Cl2(p-OCOC6H4CH3)6].2C6H5Cl
;
_journal_name_full 'European Journal of Solid State and Inorganic Chemistry'
_journal_page_first 231
_journal_page_last 239
_journal_volume 26
_journal_year 1989
_chemical_formula_sum 'C60 H52 Cl4 Mo4 O18'
_chemical_formula_weight 1586.61
_space_group_IT_number 2
_symmetry_cell_setting triclinic
_symmetry_Int_Tables_number 2
_symmetry_space_group_name_Hall '-P 1'
_symmetry_space_group_name_H-M 'P -1'
_cell_angle_alpha 78.72(3)
_cell_angle_beta 74.21(2)
_cell_angle_gamma 83.90(3)
_cell_formula_units_Z 2
_cell_length_a 11.869(3)
_cell_length_b 16.896(7)
_cell_length_c 17.586(5)
_cell_volume 3322.8(19)
_diffrn_ambient_temperature 293
_diffrn_radiation_probe x-ray
_diffrn_radiation_type MoK\a
_diffrn_radiation_wavelength 0.71069
_refine_ls_number_reflns 8638
_refine_ls_R_factor_gt 0.0425
_refine_ls_wR_factor_gt 0.0474
_cod_data_source_file EJSSIC-1989-26-231-239.cif
_cod_data_source_block Mo-complex
_cod_database_code 4030243

loop_
_symmetry_equiv_pos_site_id
_symmetry_equiv_pos_as_xyz
1 x,y,z
2 -x,-y,-z

loop_
_atom_site_label
_atom_site_type_symbol
_atom_site_thermal_displace_type
_atom_site_fract_x
_atom_site_fract_y
_atom_site_fract_z
_atom_site_occupancy
_atom_site_U_iso_or_equiv
Mo1 Mo Uiso 0.33330(10) 0.30970(10) 0.05770(10) 1.000 0.0430(10)
Mo2 Mo Uiso 0.04800(10) 0.22360(10) 0.18600(10) 1.000 0.0380(10)
Mo3 Mo Uiso 0.19140(10) 0.10630(10) 0.13420(10) 1.000 0.0360(10)
Mo4 Mo Uiso 0.00620(10) 0.02680(10) 0.34180(10) 1.000 0.0420(10)
Cl1 Cl Uiso 0.3405(5) 0.2754(4) -0.0647(3) 1.000 0.061(2)
Cl2 Cl Uiso -0.1742(4) 0.0401(4) 0.3118(4) 1.000 0.066(2)
O1 O Uiso 0.0610(10) 0.1088(7) 0.2287(7) 1.000 0.037(4)
O2 O Uiso 0.2015(10) 0.2232(7) 0.1095(7) 1.000 0.038(5)
O3 O Uiso 0.4389(12) 0.3783(8) 0.0025(9) 1.000 0.053(6)
O4 O Uiso -0.0496(11) 0.2263(8) 0.1320(8) 1.000 0.045(5)
O5 O Uiso 0.1906(11) 0.3848(8) 0.0527(8) 1.000 0.050(5)
O6 O Uiso 0.0419(11) 0.3530(7) 0.1621(8) 1.000 0.044(5)
O7 O Uiso 0.3022(6) 0.3217(4) 0.1760(4) 1.000 0.047(3)
O8 O Uiso 0.1559(10) 0.2500(8) 0.2620(8) 1.000 0.045(5)
O9 O Uiso 0.4438(11) 0.2125(8) 0.0802(8) 1.000 0.049(5)
O10 O Uiso 0.3672(10) 0.0985(8) 0.0723(8) 1.000 0.044(5)
O11 O Uiso 0.2896(10) 0.1008(8) 0.2260(8) 1.000 0.044(5)
O12 O Uiso 0.1754(11) 0.0378(8) 0.3423(8) 1.000 0.045(5)
O13 O Uiso 0.2161(11) -0.0188(8) 0.1699(9) 1.000 0.053(6)
O14 O Uiso 0.0623(11) -0.0600(8) 0.2731(9) 1.000 0.052(6)
O15 O Uiso -0.0712(10) 0.2360(8) 0.2941(8) 1.000 0.042(5)
O16 O Uiso -0.0326(11) 0.1316(8) 0.3850(8) 1.000 0.045(5)
O17 O Uiso 0.1292(12) 0.0893(9) 0.0648(8) 1.000 0.053(6)
O18 O Uiso -0.0287(12) -0.0366(9) 0.4301(8) 1.000 0.058(6)
C1 C Uiso 0.0975(16) 0.4024(12) 0.1046(12) 1.000 0.042(7)
C2 C Uiso 0.1120(12) 0.5424(8) 0.0322(8) 1.000 0.054(5)
C3 C Uiso 0.0807(12) 0.6235(8) 0.0259(8) 1.000 0.056(5)
C4 C Uiso -0.0077(19) 0.6531(12) 0.0851(14) 1.000 0.058(8)
C5 C Uiso -0.0066(14) 0.5978(8) 0.1467(10) 1.000 0.069(6)
C6 C Uiso -0.0330(11) 0.5157(7) 0.1539(8) 1.000 0.061(5)
C7 C Uiso 0.0570(16) 0.4880(11) 0.0966(11) 1.000 0.042(7)
C8 C Uiso -0.0393(16) 0.7440(8) 0.0755(11) 1.000 0.074(7)
C9 C Uiso 0.2442(17) 0.2915(12) 0.2468(12) 1.000 0.045(7)
C10 C Uiso 0.3612(12) 0.3697(10) 0.3002(9) 1.000 0.066(6)
C11 C Uiso 0.400(2) 0.3856(19) 0.3643(16) 1.000 0.080(12)
C12 C Uiso 0.360(2) 0.3430(19) 0.4410(16) 1.000 0.078(12)
C13 C Uiso 0.2794(12) 0.2851(9) 0.4536(8) 1.000 0.065(6)
C14 C Uiso 0.2391(10) 0.2700(8) 0.3915(8) 1.000 0.051(5)
C15 C Uiso 0.2805(16) 0.3110(12) 0.3143(11) 1.000 0.041(7)
C16 C Uiso 0.401(2) 0.365(2) 0.5075(13) 1.000 0.139(16)
C17 C Uiso 0.4515(15) 0.1371(12) 0.0796(11) 1.000 0.045(7)
C18 C Uiso 0.5783(10) 0.0104(7) 0.0806(7) 1.000 0.049(4)
C19 C Uiso 0.6819(10) -0.0316(8) 0.0899(8) 1.000 0.053(5)
C20 C Uiso 0.7735(16) 0.0076(12) 0.0978(12) 1.000 0.044(8)
C21 C Uiso 0.7603(10) 0.0904(8) 0.0951(8) 1.000 0.065(5)
C22 C Uiso 0.6576(9) 0.1312(7) 0.0862(7) 1.000 0.055(4)
C23 C Uiso 0.5639(15) 0.0933(11) 0.0805(11) 1.000 0.037(6)
C24 C Uiso 0.8870(11) -0.0382(9) 0.1099(8) 1.000 0.0066(6)
C25 C Uiso 0.2677(16) 0.0741(11) 0.3011(11) 1.000 0.041(7)
C26 C Uiso 0.4491(17) 0.1304(14) 0.3040(15) 1.000 0.058(9)
C27 C Uiso 0.5257(19) 0.1467(15) 0.3475(15) 1.000 0.070(10)
C28 C Uiso 0.504(2) 0.1232(15) 0.4288(15) 1.000 0.065(10)
C29 C Uiso 0.4043(19) 0.0807(15) 0.4682(15) 1.000 0.071(10)
C30 C Uiso 0.3280(10) 0.0650(8) 0.4269(7) 1.000 0.056(5)
C31 C Uiso 0.3508(15) 0.0894(11) 0.3446(12) 1.000 0.042(7)
C32 C Uiso 0.5863(16) 0.1423(12) 0.4738(11) 1.000 0.094(9)
C33 C Uiso 0.1516(16) -0.0742(12) 0.2156(13) 1.000 0.046(8)
C34 C Uiso 0.1205(12) -0.2192(7) 0.2505(9) 1.000 0.065(5)
C35 C Uiso 0.1528(12) -0.2983(8) 0.2360(9) 1.000 0.073(6)
C36 C Uiso 0.247(2) -0.3153(13) 0.1742(15) 1.000 0.065(10)
C37 C Uiso 0.307(2) -0.2518(16) 0.1249(16) 1.000 0.070(10)
C38 C Uiso 0.2727(11) -0.1738(8) 0.1375(8) 1.000 0.065(5)
C39 C Uiso 0.1830(16) -0.1570(12) 0.1996(12) 1.000 0.042(7)
C40 C Uiso 0.2833(19) -0.4024(10) 0.1629(12) 1.000 0.093(9)
C41 C Uiso -0.0757(15) 0.2039(12) 0.3662(12) 1.000 0.045(7)
C42 C Uiso -0.1644(19) 0.3285(13) 0.4133(15) 1.000 0.062(10)
C43 C Uiso -0.227(2) 0.3721(18) 0.4739(15) 1.000 0.076(11)
C44 C Uiso -0.260(2) 0.3331(17) 0.5519(15) 1.000 0.074(11)
C45 C Uiso -0.2302(13) 0.2516(10) 0.5694(9) 1.000 0.075(6)
C46 C Uiso -0.1666(12) 0.2104(9) 0.5102(8) 1.000 0.063(6)
C47 C Uiso -0.0731(16) 0.2482(12) 0.4304(12) 1.000 0.044(7)
C48 C Uiso -0.327(2) 0.3799(16) 0.6177(13) 1.000 0.123(13)

loop_
_atom_type_symbol
_atom_type_description
_atom_type_scat_dispersion_real
_atom_type_scat_dispersion_imag
_atom_type_scat_source
C C 0.0033 0.0016 ' International Tables Vol C Tables 4.2.6.8 and 6.1.1.4'
Cl Cl 0.1484 0.1585 ' International Tables Vol C Tables 4.2.6.8 and 6.1.1.4'
Mo Mo -1.6832 0.6857 ' International Tables Vol C Tables 4.2.6.8 and 6.1.1.4'
O O 0.0106 0.0060 ' International Tables Vol C Tables 4.2.6.8 and 6.1.1.4'

loop_
_geom_angle_atom_site_label_1
_geom_angle_atom_site_label_2
_geom_angle_atom_site_label_3
_geom_angle
_geom_angle_publ_flag
Cl1 Mo1 O2 86.7(4) yes
Cl1 Mo1 O3 85.4(5) yes
Cl1 Mo1 O5 91.3(4) yes
Cl1 Mo1 O7 168.0(3) yes
Cl1 Mo1 O9 90.0(4) yes
O2 Mo1 O3 172.0(6) yes
O2 Mo1 O5 81.6(5) yes
O2 Mo1 O7 81.4(4) yes
O2 Mo1 O9 83.0(5) yes
O3 Mo1 O5 97.3(6) yes
O3 Mo1 O7 106.5(5) yes
O3 Mo1 O9 98.3(6) yes
O5 Mo1 O7 87.6(4) yes
O5 Mo1 O9 164.4(6) yes
O7 Mo1 O9 88.0(4) yes
Mo3 Mo2 O1 47.8(4) yes
Mo3 Mo2 O2 48.0(4) yes
Mo3 Mo2 O4 99.7(5) yes
Mo3 Mo2 O6 136.7(4) yes
Mo3 Mo2 O8 94.0(3) yes
Mo3 Mo2 O15 134.2(4) yes
O1 Mo2 O2 94.0(5) yes
O1 Mo2 O4 101.5(6) yes
O1 Mo2 O6 167.8(5) yes
O1 Mo2 O8 90.6(5) yes
O1 Mo2 O15 87.2(5) yes
O2 Mo2 O4 105.6(6) yes
O2 Mo2 O6 88.8(5) yes
O2 Mo2 O8 80.8(5) yes
O2 Mo2 O15 156.2(5) yes
O4 Mo2 O6 89.1(6) yes
O4 Mo2 O8 165.7(6) yes
O4 Mo2 O15 97.4(6) yes
O6 Mo2 O8 78.1(5) yes
O6 Mo2 O15 85.5(5) yes
O8 Mo2 O15 75.5(5) yes
Mo2 Mo3 O1 47.9(4) yes
Mo2 Mo3 O2 48.0(4) yes
Mo2 Mo3 O10 134.0(4) yes
Mo2 Mo3 O11 92.8(4) yes
Mo2 Mo3 O13 137.4(4) yes
Mo2 Mo3 O17 98.9(5) yes
O1 Mo3 O2 94.1(5) yes
O1 Mo3 O10 155.2(5) yes
O1 Mo3 O11 80.3(5) yes
O1 Mo3 O13 89.5(5) yes
O1 Mo3 O17 103.9(6) yes
O2 Mo3 O10 87.1(5) yes
O2 Mo3 O11 89.4(5) yes
O2 Mo3 O13 166.5(5) yes
O2 Mo3 O17 102.1(6) yes
O10 Mo3 O11 74.9(5) yes
O10 Mo3 O13 84.2(5) yes
O10 Mo3 O17 100.1(6) yes
O11 Mo3 O13 78.4(5) yes
O11 Mo3 O17 167.3(6) yes
O13 Mo3 O17 89.6(7) yes
Cl2 Mo4 O1 84.3(4) yes
Cl2 Mo4 O12 165.1(4) yes
Cl2 Mo4 O14 90.8(4) yes
Cl2 Mo4 O16 89.5(4) yes
Cl2 Mo4 O18 98.9(5) yes
O1 Mo4 O12 80.9(5) yes
O1 Mo4 O14 83.9(5) yes
O1 Mo4 O16 82.2(5) yes
O1 Mo4 O18 176.8(6) yes
O12 Mo4 O14 89.3(5) yes
O12 Mo4 O16 86.9(5) yes
O12 Mo4 O18 95.9(6) yes
O14 Mo4 O16 165.9(6) yes
O14 Mo4 O18 96.2(7) yes
O16 Mo4 O18 97.7(6) yes
Mo2 O1 Mo3 84.3(5) yes
Mo2 O1 Mo4 139.0(6) yes
Mo3 O1 Mo4 133.7(6) yes
Mo1 O2 Mo2 134.7(6) yes
Mo1 O2 Mo3 138.5(6) yes
Mo2 O2 Mo3 84.1(5) yes
Mo1 O5 C1 134.2(13) yes
Mo2 O6 C1 131.8(13) yes
Mo1 O7 C9 141.8(10) yes
Mo2 O8 C9 132.6(13) yes
Mo1 O9 C17 138.2(13) yes
Mo3 O10 C17 127.1(12) yes
Mo3 O11 C25 133.9(12) yes
Mo4 O12 C25 141.5(13) yes
Mo3 O13 C33 134.8(13) yes
Mo4 O14 C33 137.1(13) yes
Mo2 O15 C41 132.9(12) yes
Mo4 O16 C41 139.9(13) yes
O5 C1 O6 125.1(18) yes
O5 C1 C7 116.0(17) yes
O6 C1 C7 118.8(17) yes
C3 C2 C7 121.2(14) no
C2 C3 C4 121.0(14) no
C3 C4 C5 101.7(17) no
C3 C4 C8 119.1(18) no
C5 C4 C8 133(2) no
C4 C5 C6 124.8(17) no
C5 C6 C7 102.7(13) no
C1 C7 C2 120.1(16) no
C1 C7 C6 121.3(16) no
C2 C7 C6 118.6(16) no
O7 C9 O8 124.6(18) yes
O7 C9 C15 116.8(17) yes
O8 C9 C15 118.5(18) yes
C11 C10 C15 119.7(17) no
C10 C11 C12 121(2) no
C11 C12 C13 118(2) no
C11 C12 C16 118(3) no
C13 C12 C16 123(2) no
C12 C13 C14 121.3(16) no
C13 C14 C15 120.7(14) no
C9 C15 C10 119.8(16) no
C9 C15 C14 121.1(17) no
C10 C15 C14 119.0(16) no
O9 C17 O10 123.2(17) yes
O9 C17 C23 118.1(17) yes
O10 C17 C23 118.5(17) yes
C19 C18 C23 120.2(13) no
C18 C19 C20 121.1(14) no
C19 C20 C21 118.5(16) no
C19 C20 C24 121.7(16) no
C21 C20 C24 119.9(16) no
C20 C21 C22 119.9(13) no
C21 C22 C23 122.8(13) no
C17 C23 C18 121.1(16) no
C17 C23 C22 121.3(16) no
C18 C23 C22 117.4(15) no
O11 C25 O12 124.4(18) yes
O11 C25 C31 118.1(17) yes
O12 C25 C31 117.4(16) yes
C27 C26 C31 119(2) no
C26 C27 C28 122(2) no
C27 C28 C29 118(2) no
C27 C28 C32 121(2) no
C29 C28 C32 121(2) no
C28 C29 C30 121(2) no
C29 C30 C31 120.5(16) no
C25 C31 C26 120.0(19) no
C25 C31 C30 120.3(16) no
C26 C31 C30 119.7(18) no
O13 C33 O14 123.0(18) yes
O13 C33 C39 116.8(18) yes
O14 C33 C39 120.2(18) yes
C35 C34 C39 118.4(15) no
C34 C35 C36 122.0(15) no
C35 C36 C37 118(2) no
C35 C36 C40 120.5(19) no
C37 C36 C40 122(2) no
C36 C37 C38 120(2) no
C37 C38 C39 122.3(17) no
C33 C39 C34 118.7(17) no
C33 C39 C38 122.0(18) no
C34 C39 C38 119.3(17) no
O15 C41 O16 122.0(18) yes
O15 C41 C47 125.1(18) yes
O16 C41 C47 106.7(16) yes
C43 C42 C47 123(2) no
C42 C43 C44 120(3) no
C43 C44 C45 119(2) no
C43 C44 C48 120(3) no
C45 C44 C48 121(2) no
C44 C45 C46 120.8(16) no
C45 C46 C47 125.7(15) no
C41 C47 C42 101.2(16) no
C41 C47 C46 107.6(15) no
C42 C47 C46 91.8(14) no

loop_
_geom_bond_atom_site_label_1
_geom_bond_atom_site_label_2
_geom_bond_distance
_geom_bond_publ_flag
Mo1 Cl1 2.314(6) yes
Mo1 O2 2.145(12) yes
Mo1 O3 1.750(15) yes
Mo1 O5 2.017(14) yes
Mo1 O7 2.058(7) yes
Mo1 O9 2.036(14) yes
Mo2 Mo3 2.608(3) yes
Mo2 O1 1.944(12) yes
Mo2 O2 1.948(12) yes
Mo2 O4 1.678(14) yes
Mo2 O6 2.141(12) yes
Mo2 O8 2.216(13) yes
Mo2 O15 2.071(13) yes
Mo3 O1 1.942(12) yes
Mo3 O2 1.947(12) yes
Mo3 O10 2.078(13) yes
Mo3 O11 2.217(13) yes
Mo3 O13 2.097(14) yes
Mo3 O17 1.670(14) yes
Mo4 Cl2 2.319(5) yes
Mo4 O1 2.170(12) yes
Mo4 O12 2.039(14) yes
Mo4 O14 2.025(14) yes
Mo4 O16 2.022(14) yes
Mo4 O18 1.680(14) yes
O5 C1 1.28(2) yes
O6 C1 1.26(2) yes
O7 C9 1.28(2) yes
O8 C9 1.26(2) yes
O9 C17 1.27(2) yes
O10 C17 1.30(2) yes
O11 C25 1.27(2) yes
O12 C25 1.28(2) yes
O13 C33 1.28(3) yes
O14 C33 1.29(3) yes
O15 C41 1.27(2) yes
O16 C41 1.29(2) yes
C1 C7 1.47(3) no
C2 C3 1.372(19) no
C2 C7 1.37(2) no
C3 C4 1.39(3) no
C4 C5 1.29(3) no
C4 C8 1.53(3) no
C5 C6 1.429(19) no
C6 C7 1.37(2) no
C9 C15 1.47(3) no
C10 C11 1.41(3) no
C10 C15 1.39(3) no
C11 C12 1.38(4) no
C12 C13 1.39(3) no
C12 C16 1.50(4) no
C13 C14 1.381(19) no
C14 C15 1.38(2) no
C17 C23 1.46(3) no
C18 C19 1.386(18) no
C18 C23 1.39(2) no
C19 C20 1.38(2) no
C20 C21 1.38(2) no
C20 C24 1.53(2) no
C21 C22 1.367(17) no
C22 C23 1.38(2) no
C25 C31 1.47(3) no
C26 C27 1.42(3) no
C26 C31 1.37(3) no
C27 C28 1.37(4) no
C28 C29 1.39(4) no
C28 C32 1.51(3) no
C29 C30 1.38(3) no
C30 C31 1.38(2) no
C33 C39 1.47(3) no
C34 C35 1.403(18) no
C34 C39 1.38(2) no
C35 C36 1.38(3) no
C36 C37 1.37(4) no
C36 C40 1.52(3) no
C37 C38 1.38(3) no
C38 C39 1.35(2) no
C41 C47 1.48(3) no
C42 C43 1.41(4) no
C42 C47 1.68(3) no
C43 C44 1.37(4) no
C44 C45 1.38(3) no
C44 C48 1.52(4) no
C45 C46 1.37(2) no
C46 C47 1.60(2) no

loop_
_geom_torsion_atom_site_label_1
_geom_torsion_atom_site_label_2
_geom_torsion_atom_site_label_3
_geom_torsion_atom_site_label_4
_geom_torsion
_geom_torsion_publ_flag
Cl1 Mo1 O2 Mo2 -133.0(8) no
Cl1 Mo1 O2 Mo3 73.3(9) no
O5 Mo1 O2 Mo2 -41.2(9) no
O5 Mo1 O2 Mo3 165.1(10) no
O7 Mo1 O2 Mo2 47.7(8) no
O7 Mo1 O2 Mo3 -106.1(9) no
O9 Mo1 O2 Mo2 136.6(9) no
O9 Mo1 O2 Mo3 -17.1(9) no
Cl1 Mo1 O5 C1 142.1(18) no
O2 Mo1 O5 C1 55.7(18) no
O3 Mo1 O5 C1 -132.3(18) no
O7 Mo1 O5 C1 -26.0(18) no
O2 Mo1 O7 C9 5.2(17) no
O3 Mo1 O7 C9 -176.0(18) no
O5 Mo1 O7 C9 87.1(18) no
O9 Mo1 O7 C9 -78.0(18) no
Cl1 Mo1 O9 C17 -51.0(18) no
O2 Mo1 O9 C17 35.7(18) no
O3 Mo1 O9 C17 -136.3(19) no
O7 Mo1 O9 C17 117.2(18) no
O1 Mo2 Mo3 O2 -160.9(7) no
O1 Mo2 Mo3 O10 -145.9(7) no
O1 Mo2 Mo3 O11 -74.2(6) no
O1 Mo2 Mo3 O13 1.7(8) no
O1 Mo2 Mo3 O17 100.7(7) no
O2 Mo2 Mo3 O1 160.9(7) no
O2 Mo2 Mo3 O10 15.0(7) no
O2 Mo2 Mo3 O11 86.7(6) no
O2 Mo2 Mo3 O13 162.5(8) no
O2 Mo2 Mo3 O17 -98.4(7) no
O4 Mo2 Mo3 O1 -96.8(7) no
O4 Mo2 Mo3 O2 102.4(7) no
O4 Mo2 Mo3 O10 117.4(7) no
O4 Mo2 Mo3 O11 -171.0(6) no
O4 Mo2 Mo3 O13 -95.1(7) no
O4 Mo2 Mo3 O17 3.9(7) no
O6 Mo2 Mo3 O1 164.1(7) no
O6 Mo2 Mo3 O2 3.2(7) no
O6 Mo2 Mo3 O10 18.2(8) no
O6 Mo2 Mo3 O11 89.9(6) no
O6 Mo2 Mo3 O13 165.7(8) no
O6 Mo2 Mo3 O17 -95.2(7) no
O8 Mo2 Mo3 O1 87.1(6) no
O8 Mo2 Mo3 O2 -73.7(6) no
O8 Mo2 Mo3 O10 -58.7(6) no
O8 Mo2 Mo3 O11 12.9(5) no
O8 Mo2 Mo3 O13 88.8(7) no
O8 Mo2 Mo3 O17 -172.1(6) no
O15 Mo2 Mo3 O1 13.5(7) no
O15 Mo2 Mo3 O2 -147.3(7) no
O15 Mo2 Mo3 O10 -132.3(7) no
O15 Mo2 Mo3 O11 -60.7(6) no
O15 Mo2 Mo3 O13 15.2(8) no
O15 Mo2 Mo3 O17 114.3(7) no
Mo3 Mo2 O1 Mo4 160.7(12) no
O2 Mo2 O1 Mo3 -14.1(5) no
O2 Mo2 O1 Mo4 146.6(10) no
O4 Mo2 O1 Mo3 92.7(6) no
O4 Mo2 O1 Mo4 -106.6(10) no
O8 Mo2 O1 Mo3 -94.9(5) no
O8 Mo2 O1 Mo4 65.8(10) no
O15 Mo2 O1 Mo3 -170.3(5) no
O15 Mo2 O1 Mo4 -9.6(10) no
Mo3 Mo2 O2 Mo1 -162.8(11) no
O1 Mo2 O2 Mo1 -148.7(9) no
O1 Mo2 O2 Mo3 14.1(5) no
O4 Mo2 O2 Mo1 108.1(9) no
O4 Mo2 O2 Mo3 -89.0(6) no
O6 Mo2 O2 Mo1 19.4(9) no
O6 Mo2 O2 Mo3 -177.8(5) no
O8 Mo2 O2 Mo1 -58.8(9) no
O8 Mo2 O2 Mo3 104.0(5) no
O15 Mo2 O2 Mo1 -56.6(17) no
O15 Mo2 O2 Mo3 106.3(12) no
Mo3 Mo2 O6 C1 17(2) no
O2 Mo2 O6 C1 19.2(17) no
O4 Mo2 O6 C1 -86.5(17) no
O8 Mo2 O6 C1 100.0(17) no
O15 Mo2 O6 C1 176.1(17) no
Mo3 Mo2 O8 C9 83.0(17) no
O1 Mo2 O8 C9 130.7(17) no
O2 Mo2 O8 C9 36.7(17) no
O6 Mo2 O8 C9 -54.0(17) no
O15 Mo2 O8 C9 -142.3(18) no
Mo3 Mo2 O15 C41 29.1(19) no
O1 Mo2 O15 C41 39.1(17) no
O2 Mo2 O15 C41 -55(2) no
O4 Mo2 O15 C41 140.4(17) no
O6 Mo2 O15 C41 -131.1(17) no
O8 Mo2 O15 C41 -52.2(17) no
Mo2 Mo3 O1 Mo4 -162.6(11) no
O2 Mo3 O1 Mo2 14.1(5) no
O2 Mo3 O1 Mo4 -148.4(8) no
O10 Mo3 O1 Mo2 106.1(12) no
O10 Mo3 O1 Mo4 -56.5(16) no
O11 Mo3 O1 Mo2 102.8(5) no
O11 Mo3 O1 Mo4 -59.7(8) no
O13 Mo3 O1 Mo2 -178.9(5) no
O13 Mo3 O1 Mo4 18.6(9) no
O17 Mo3 O1 Mo2 -89.5(6) no
O17 Mo3 O1 Mo4 108.0(9) no
Mo2 Mo3 O2 Mo1 161.6(12) no
O1 Mo3 O2 Mo1 147.4(9) no
O1 Mo3 O2 Mo2 -14.1(5) no
O10 Mo3 O2 Mo1 -7.7(9) no
O10 Mo3 O2 Mo2 -169.3(5) no
O11 Mo3 O2 Mo1 67.2(9) no
O11 Mo3 O2 Mo2 -94.3(5) no
O17 Mo3 O2 Mo1 -107.4(10) no
O17 Mo3 O2 Mo2 91.0(6) no
Mo2 Mo3 O10 C17 35.9(17) no
O1 Mo3 O10 C17 -47(2) no
O2 Mo3 O10 C17 47.0(15) no
O11 Mo3 O10 C17 -43.2(15) no
O13 Mo3 O10 C17 -122.7(15) no
O17 Mo3 O10 C17 148.8(15) no
Mo2 Mo3 O11 C25 74.3(17) no
O1 Mo3 O11 C25 27.9(17) no
O2 Mo3 O11 C25 122.2(17) no
O10 Mo3 O11 C25 -150.7(18) no
O13 Mo3 O11 C25 -63.6(17) no
Mo2 Mo3 O13 C33 21(2) no
O1 Mo3 O13 C33 21.8(19) no
O10 Mo3 O13 C33 177.8(19) no
O11 Mo3 O13 C33 102.0(19) no
O17 Mo3 O13 C33 -82.1(19) no
Cl2 Mo4 O1 Mo2 78.2(9) no
Cl2 Mo4 O1 Mo3 -128.9(8) no
O12 Mo4 O1 Mo2 -100.2(10) no
O12 Mo4 O1 Mo3 52.8(9) no
O14 Mo4 O1 Mo2 169.6(10) no
O14 Mo4 O1 Mo3 -37.5(9) no
O16 Mo4 O1 Mo2 -12.1(10) no
O16 Mo4 O1 Mo3 140.9(9) no
O1 Mo4 O12 C25 2(2) no
O14 Mo4 O12 C25 86(2) no
O16 Mo4 O12 C25 -81(2) no
O18 Mo4 O12 C25 -178(2) no
Cl2 Mo4 O14 C33 128.4(19) no
O1 Mo4 O14 C33 44.3(19) no
O12 Mo4 O14 C33 -37(2) no
O18 Mo4 O14 C33 -133(2) no
Cl2 Mo4 O16 C41 -45.2(19) no
O1 Mo4 O16 C41 39.1(19) no
O12 Mo4 O16 C41 120(2) no
O18 Mo4 O16 C41 -144(2) no
Mo1 O5 C1 O6 -38(3) no
Mo1 O5 C1 C7 139.5(15) no
Mo2 O6 C1 O5 -15(3) no
Mo2 O6 C1 C7 167.4(13) no
Mo1 O7 C9 O8 -20(3) no
Mo1 O7 C9 C15 163.8(11) no
Mo2 O8 C9 O7 -9(3) no
Mo2 O8 C9 C15 167.1(13) no
Mo1 O9 C17 O10 -10(3) no
Mo1 O9 C17 C23 164.4(13) no
Mo3 O10 C17 O9 -47(2) no
Mo3 O10 C17 C23 138.1(14) no
Mo3 O11 C25 O12 4(3) no
Mo3 O11 C25 C31 -173.2(12) no
Mo4 O12 C25 O11 -24(3) no
Mo4 O12 C25 C31 152.9(15) no
Mo3 O13 C33 O14 -25(3) no
Mo3 O13 C33 C39 155.0(14) no
Mo4 O14 C33 O13 -23(3) no
Mo4 O14 C33 C39 157.9(15) no
Mo2 O15 C41 O16 -31(3) no
Mo2 O15 C41 C47 117.7(19) no
Mo4 O16 C41 O15 -25(3) no
Mo4 O16 C41 C47 -178.6(14) no
O5 C1 C7 C2 6(3) no
O5 C1 C7 C6 -172.0(17) no
O6 C1 C7 C2 -176.5(17) no
O6 C1 C7 C6 6(3) no
C7 C2 C3 C4 0(2) no
C3 C2 C7 C1 -175.8(16) no
C3 C2 C7 C6 2(3) no
C2 C3 C4 C5 25(2) no
C2 C3 C4 C8 179.9(16) no
C3 C4 C5 C6 -63(2) no
C8 C4 C5 C6 147(2) no
C4 C5 C6 C7 66(2) no
C5 C6 C7 C1 152.0(17) no
C5 C6 C7 C2 -26(2) no
O7 C9 C15 C10 10(3) no
O7 C9 C15 C14 -167.8(16) no
O8 C9 C15 C10 -166.8(18) no
O8 C9 C15 C14 16(3) no
C15 C10 C11 C12 1(4) no
C11 C10 C15 C9 -177(2) no
C11 C10 C15 C14 1(3) no
C10 C11 C12 C13 -1(4) no
C10 C11 C12 C16 -178(2) no
C11 C12 C13 C14 0(3) no
C16 C12 C13 C14 176(2) no
C12 C13 C14 C15 2(3) no
C13 C14 C15 C9 175.8(16) no
C13 C14 C15 C10 -2(3) no
O9 C17 C23 C18 179.5(16) no
O9 C17 C23 C22 3(3) no
O10 C17 C23 C18 -6(3) no
O10 C17 C23 C22 178.5(16) no
C23 C18 C19 C20 -1(2) no
C19 C18 C23 C17 -173.3(15) no
C19 C18 C23 C22 3(2) no
C18 C19 C20 C21 -1(2) no
C18 C19 C20 C24 178.7(14) no
C19 C20 C21 C22 1(2) no
C24 C20 C21 C22 -178.4(13) no
C20 C21 C22 C23 1(2) no
C21 C22 C23 C17 173.4(15) no
C21 C22 C23 C18 -3(2) no
O11 C25 C31 C26 -1(3) no
O11 C25 C31 C30 176.9(16) no
O12 C25 C31 C26 -177.8(19) no
O12 C25 C31 C30 0(3) no
C31 C26 C27 C28 0(4) no
C27 C26 C31 C25 178(2) no
C27 C26 C31 C30 0(3) no
C26 C27 C28 C29 1(4) no
C26 C27 C28 C32 -179(2) no
C27 C28 C29 C30 -2(4) no
C32 C28 C29 C30 179(2) no
C28 C29 C30 C31 2(3) no
C29 C30 C31 C25 -178.6(18) no
C29 C30 C31 C26 -1(3) no
O13 C33 C39 C34 175.9(17) no
O13 C33 C39 C38 -3(3) no
O14 C33 C39 C34 -5(3) no
O14 C33 C39 C38 176.8(18) no
C39 C34 C35 C36 2(3) no
C35 C34 C39 C33 -178.5(16) no
C35 C34 C39 C38 0(3) no
C34 C35 C36 C37 -2(3) no
C34 C35 C36 C40 176.9(18) no
C35 C36 C37 C38 0(3) no
C40 C36 C37 C38 -179(2) no
C36 C37 C38 C39 3(3) no
C37 C38 C39 C33 176.1(19) no
C37 C38 C39 C34 -3(3) no
O15 C41 C47 C42 43(2) no
O15 C41 C47 C46 138.8(18) no
O16 C41 C47 C42 -164.3(16) no
O16 C41 C47 C46 -68.7(18) no
C47 C42 C43 C44 -30(4) no
C43 C42 C47 C41 155(2) no
C43 C42 C47 C46 46(2) no
C42 C43 C44 C45 0(4) no
C42 C43 C44 C48 180(2) no
C43 C44 C45 C46 1(3) no
C48 C44 C45 C46 -177.9(19) no
C44 C45 C46 C47 29(3) no
C45 C46 C47 C41 -148.5(16) no
C45 C46 C47 C42 -46(2) no
